data_7133739
loop_
_publ_author_name
'Cao, Penghui'
'Fan, Guangping'
'Zhao, Xiaofei'
'Ren, Xinyu'
'Wang, Yuru'
'Wang, Yuying'
'Gao, Qinghe'

_publ_section_title
;
 Regioselective synthesis of 3,4-diarylpyrimido[1,2-<i>b</i>]indazole
 derivatives enabled by iron-catalyzed ring-opening of styrene oxides.
;
_journal_issue 82
_journal_name_full 'Chemical communications (Cambridge, England)'
_journal_page_first 11742
_journal_page_last 11745
_journal_paper_doi 10.1039/d4cc03910f
_journal_volume 60
_journal_year 2024
_chemical_formula_moiety 'C23 H17 N3'
_chemical_formula_sum 'C23 H17 N3'
_chemical_formula_weight 335.39
_space_group_crystal_system triclinic
_space_group_IT_number 2
_space_group_name_Hall '-P 1'
_space_group_name_H-M_alt 'P -1'
_atom_sites_solution_hydrogens geom
_audit_creation_date 2023-09-16
_audit_creation_method
;
Olex2 1.2
(compiled 2014.09.19 svn.r3010 for OlexSys, GUI svn.r4874)
;
_audit_update_record
;
2024-07-29 deposited with the CCDC.	2024-09-18 downloaded from the CCDC.
;
_cell_angle_alpha 80.364(9)
_cell_angle_beta 67.002(9)
_cell_angle_gamma 73.546(10)
_cell_formula_units_Z 2
_cell_length_a 9.185(8)
_cell_length_b 10.136(8)
_cell_length_c 10.439(9)
_cell_measurement_reflns_used 687
_cell_measurement_temperature 296(2)
_cell_measurement_theta_max 22.87
_cell_measurement_theta_min 2.84
_cell_volume 856.2(12)
_computing_molecular_graphics 'Olex2 (Dolomanov et al., 2009)'
_computing_publication_material 'Olex2 (Dolomanov et al., 2009)'
_computing_structure_refinement 'SHELXL-2016/6 (Sheldrick, 2016)'
_computing_structure_solution 'SHELXT 2014/5 (Sheldrick, 2014)'
_diffrn_ambient_temperature 296(2)
_diffrn_measured_fraction_theta_full 0.978
_diffrn_measured_fraction_theta_max 0.959
_diffrn_measurement_device_type 'Bruker APEX-II CCD'
_diffrn_measurement_method '\f and \w scans'
_diffrn_radiation_type MoK\a
_diffrn_radiation_wavelength 0.71073
_diffrn_reflns_av_R_equivalents 0.0341
_diffrn_reflns_av_unetI/netI 0.0815
_diffrn_reflns_Laue_measured_fraction_full 0.978
_diffrn_reflns_Laue_measured_fraction_max 0.959
_diffrn_reflns_limit_h_max 6
_diffrn_reflns_limit_h_min -11
_diffrn_reflns_limit_k_max 12
_diffrn_reflns_limit_k_min -13
_diffrn_reflns_limit_l_max 13
_diffrn_reflns_limit_l_min -13
_diffrn_reflns_number 5080
_diffrn_reflns_point_group_measured_fraction_full 0.978
_diffrn_reflns_point_group_measured_fraction_max 0.959
_diffrn_reflns_theta_full 25.242
_diffrn_reflns_theta_max 27.645
_diffrn_reflns_theta_min 2.099
_diffrn_standards_number 0
_exptl_absorpt_coefficient_mu 0.078
_exptl_absorpt_correction_type none
_exptl_crystal_colour yellow
_exptl_crystal_density_diffrn 1.301
_exptl_crystal_description block
_exptl_crystal_F_000 352
_exptl_crystal_size_max 0.19
_exptl_crystal_size_mid 0.16
_exptl_crystal_size_min 0.15
_refine_diff_density_max 0.225
_refine_diff_density_min -0.185
_refine_diff_density_rms 0.044
_refine_ls_extinction_method none
_refine_ls_goodness_of_fit_ref 0.940
_refine_ls_hydrogen_treatment constr
_refine_ls_matrix_type full
_refine_ls_number_parameters 236
_refine_ls_number_reflns 3817
_refine_ls_number_restraints 0
_refine_ls_restrained_S_all 0.940
_refine_ls_R_factor_all 0.1262
_refine_ls_R_factor_gt 0.0626
_refine_ls_shift/su_max 0.006
_refine_ls_shift/su_mean 0.000
_refine_ls_structure_factor_coef Fsqd
_refine_ls_weighting_details 'w=1/[\s^2^(Fo^2^)+(0.1000P)^2^] where P=(Fo^2^+2Fc^2^)/3'
_refine_ls_weighting_scheme calc
_refine_ls_wR_factor_gt 0.1555
_refine_ls_wR_factor_ref 0.1989
_reflns_Friedel_coverage 0.000
_reflns_number_gt 1996
_reflns_number_total 3817
_reflns_threshold_expression 'I > 2\s(I)'
_cod_data_source_file d4cc03910f2.cif
_cod_data_source_block C008_0m
_cod_depositor_comments 'Adding full bibliography for 7133739.cif.'
_cod_database_code 7133739
_shelx_space_group_comment
;
The symmetry employed for this shelxl refinement is uniquely defined
by the following loop, which should always be used as a source of
symmetry information in preference to the above space-group names.
They are only intended as comments.
;
_shelx_estimated_absorpt_t_max 0.988
_shelx_estimated_absorpt_t_min 0.985
_olex2_refinement_description
;
1. Others
 Fixed Uiso: H1(0.079) H7(0.082) H6(0.074) H5(0.064) H4(0.063) H2(0.072)
 H3(0.072) H9(0.075) H8(0.065) H16(0.057) H12(0.066) H10(0.068) H11(0.061)
 H15(0.115) H13(0.115) H14(0.115) H17(0.063)
 Fixed X: H1(0.563748) H7(0.303077) H6(0.174193) H5(0.249966) H4(-0.021573)
 H2(-0.132227) H3(-0.131254) H9(0.695781) H8(0.565967) H16(0.410771)
 H12(0.36547) H10(0.198975) H11(0.143846) H15(0.465786) H13(0.537467)
 H14(0.618108) H17(-0.026092)
 Fixed Y: H1(-0.030459) H7(-0.011474) H6(0.177481) H5(0.282512) H4(0.697284)
 H2(0.926598) H3(1.088511) H9(0.14053) H8(0.332872) H16(0.698339) H12(0.650858)
 H10(0.505251) H11(0.448525) H15(0.87418) H13(0.786532) H14(0.7498)
 H17(1.028324)
 Fixed Z: H1(0.252934) H7(0.412556) H6(0.543511) H5(0.727918) H4(1.001116)
 H2(1.039096) H3(0.854207) H9(0.222465) H8(0.35008) H16(0.318674) H12(-
 0.033845) H10(0.083939) H11(0.318378) H15(0.084948) H13(-0.04578)
 H14(0.067202) H17(0.629124)
;
_shelx_shelxl_version_number 2016/6
_olex2_submission_special_instructions 'No special instructions were received'

loop_
_space_group_symop_operation_xyz
'x, y, z'
'-x, -y, -z'

loop_
_atom_site_label
_atom_site_type_symbol
_atom_site_fract_x
_atom_site_fract_y
_atom_site_fract_z
_atom_site_U_iso_or_equiv
_atom_site_adp_type
_atom_site_occupancy
_atom_site_site_symmetry_order
_atom_site_calc_flag
_atom_site_refinement_flags_posn
_atom_site_refinement_flags_adp
_atom_site_refinement_flags_occupancy
_atom_site_disorder_assembly
_atom_site_disorder_group
N1 N 0.1579(3) 0.4689(2) 0.7817(2) 0.0521(6) Uani 1 1 d . . . . .
N2 N 0.1637(3) 0.6294(2) 0.5852(2) 0.0422(5) Uani 1 1 d . . . . .
N3 N 0.1163(3) 0.7655(2) 0.5514(2) 0.0486(6) Uani 1 1 d . . . . .
C1 C 0.5115(4) 0.0467(3) 0.3052(3) 0.0662(9) Uani 1 1 d . . . . .
H1 H 0.563748 -0.030459 0.252934 0.079 Uiso 1 1 calc R U . . .
C2 C 0.3562(4) 0.0579(3) 0.4004(4) 0.0686(9) Uani 1 1 d . . . . .
H7 H 0.303077 -0.011474 0.412556 0.082 Uiso 1 1 calc R U . . .
C3 C 0.2791(4) 0.1711(3) 0.4779(3) 0.0619(8) Uani 1 1 d . . . . .
H6 H 0.174193 0.177481 0.543511 0.074 Uiso 1 1 calc R U . . .
C4 C 0.3554(3) 0.2759(3) 0.4597(3) 0.0467(6) Uani 1 1 d . . . . .
C5 C 0.2719(3) 0.3955(3) 0.5464(3) 0.0441(6) Uani 1 1 d . . . . .
C6 C 0.2276(3) 0.3733(3) 0.6923(3) 0.0533(7) Uani 1 1 d . . . . .
H5 H 0.249966 0.282512 0.727918 0.064 Uiso 1 1 calc R U . . .
C7 C 0.1244(3) 0.5980(2) 0.7278(2) 0.0423(6) Uani 1 1 d . . . . .
C8 C 0.0468(3) 0.7235(3) 0.7893(3) 0.0439(6) Uani 1 1 d . . . . .
C9 C -0.0213(3) 0.7625(3) 0.9269(3) 0.0524(7) Uani 1 1 d . . . . .
H4 H -0.021573 0.697284 1.001116 0.063 Uiso 1 1 calc R U . . .
C10 C -0.0866(4) 0.8979(3) 0.9487(3) 0.0599(8) Uani 1 1 d . . . . .
H2 H -0.132227 0.926598 1.039096 0.072 Uiso 1 1 calc R U . . .
C11 C -0.0863(4) 0.9961(3) 0.8358(3) 0.0601(8) Uani 1 1 d . . . . .
H3 H -0.131254 1.088511 0.854207 0.072 Uiso 1 1 calc R U . . .
C12 C 0.5900(4) 0.1487(3) 0.2868(3) 0.0623(8) Uani 1 1 d . . . . .
H9 H 0.695781 0.140530 0.222465 0.075 Uiso 1 1 calc R U . . .
C13 C 0.5126(4) 0.2635(3) 0.3632(3) 0.0538(7) Uani 1 1 d . . . . .
H8 H 0.565967 0.332872 0.350080 0.065 Uiso 1 1 calc R U . . .
C14 C 0.2380(3) 0.5287(2) 0.4922(2) 0.0423(6) Uani 1 1 d . . . . .
C15 C 0.2716(3) 0.5681(2) 0.3422(2) 0.0424(6) Uani 1 1 d . . . . .
C16 C 0.3696(3) 0.6581(3) 0.2706(3) 0.0473(7) Uani 1 1 d . . . . .
H16 H 0.410771 0.698339 0.318674 0.057 Uiso 1 1 calc R U . . .
C17 C 0.4075(3) 0.6893(3) 0.1294(3) 0.0494(7) Uani 1 1 d . . . . .
C18 C 0.3421(4) 0.6305(3) 0.0613(3) 0.0550(7) Uani 1 1 d . . . . .
H12 H 0.365470 0.650858 -0.033845 0.066 Uiso 1 1 calc R U . . .
C19 C 0.2433(4) 0.5428(3) 0.1314(3) 0.0564(8) Uani 1 1 d . . . . .
H10 H 0.198975 0.505251 0.083939 0.068 Uiso 1 1 calc R U . . .
C20 C 0.2090(3) 0.5099(3) 0.2715(3) 0.0507(7) Uani 1 1 d . . . . .
H11 H 0.143846 0.448525 0.318378 0.061 Uiso 1 1 calc R U . . .
C21 C 0.5170(5) 0.7833(4) 0.0521(3) 0.0769(10) Uani 1 1 d . . . . .
H15 H 0.465786 0.874180 0.084948 0.115 Uiso 1 1 calc R U . . .
H13 H 0.537467 0.786532 -0.045780 0.115 Uiso 1 1 calc R U . . .
H14 H 0.618108 0.749800 0.067202 0.115 Uiso 1 1 calc R U . . .
C22 C 0.0458(3) 0.8212(3) 0.6769(3) 0.0451(6) Uani 1 1 d . . . . .
C23 C -0.0236(3) 0.9618(3) 0.7018(3) 0.0525(7) Uani 1 1 d . . . . .
H17 H -0.026092 1.028324 0.629124 0.063 Uiso 1 1 calc R U . . .

loop_
_atom_site_aniso_label
_atom_site_aniso_U_11
_atom_site_aniso_U_22
_atom_site_aniso_U_33
_atom_site_aniso_U_23
_atom_site_aniso_U_13
_atom_site_aniso_U_12
N1 0.0594(15) 0.0422(13) 0.0477(13) 0.0078(10) -0.0177(12) -0.0103(11)
N2 0.0454(13) 0.0396(12) 0.0390(12) 0.0029(9) -0.0151(10) -0.0099(9)
N3 0.0590(15) 0.0392(12) 0.0472(13) 0.0069(9) -0.0222(11) -0.0126(10)
C1 0.079(2) 0.0518(18) 0.069(2) -0.0120(15) -0.0343(19) -0.0030(16)
C2 0.077(2) 0.0503(18) 0.088(2) -0.0072(16) -0.034(2) -0.0218(16)
C3 0.0571(19) 0.0520(18) 0.075(2) 0.0009(15) -0.0204(16) -0.0176(15)
C4 0.0477(16) 0.0421(14) 0.0481(15) 0.0040(11) -0.0184(13) -0.0098(12)
C5 0.0438(15) 0.0411(14) 0.0442(15) 0.0058(11) -0.0136(12) -0.0136(11)
C6 0.0564(18) 0.0419(15) 0.0526(17) 0.0062(13) -0.0165(14) -0.0082(13)
C7 0.0410(14) 0.0419(14) 0.0404(14) 0.0041(11) -0.0130(12) -0.0109(11)
C8 0.0417(15) 0.0457(15) 0.0427(15) 0.0028(11) -0.0127(12) -0.0151(12)
C9 0.0520(17) 0.0582(18) 0.0427(16) 0.0011(13) -0.0136(13) -0.0145(14)
C10 0.0591(19) 0.0622(19) 0.0505(17) -0.0108(14) -0.0114(15) -0.0110(15)
C11 0.0595(19) 0.0496(16) 0.068(2) -0.0130(14) -0.0217(16) -0.0050(14)
C12 0.060(2) 0.0576(18) 0.0605(19) -0.0069(15) -0.0167(16) -0.0069(15)
C13 0.0535(18) 0.0498(16) 0.0581(17) -0.0007(13) -0.0195(15) -0.0150(13)
C14 0.0404(15) 0.0410(14) 0.0461(15) -0.0015(12) -0.0158(12) -0.0111(11)
C15 0.0419(15) 0.0420(14) 0.0395(14) 0.0001(11) -0.0142(12) -0.0063(11)
C16 0.0519(17) 0.0464(15) 0.0433(15) -0.0021(11) -0.0174(13) -0.0117(12)
C17 0.0511(17) 0.0464(15) 0.0442(15) 0.0015(12) -0.0126(13) -0.0112(13)
C18 0.0615(19) 0.0547(17) 0.0410(15) -0.0012(13) -0.0181(14) -0.0038(14)
C19 0.0601(19) 0.0604(18) 0.0543(18) -0.0076(14) -0.0278(15) -0.0109(15)
C20 0.0518(17) 0.0535(16) 0.0510(17) 0.0007(12) -0.0224(14) -0.0158(13)
C21 0.090(3) 0.080(2) 0.0580(19) 0.0103(16) -0.0167(18) -0.039(2)
C22 0.0442(15) 0.0449(15) 0.0454(15) 0.0000(12) -0.0160(13) -0.0116(12)
C23 0.0584(18) 0.0459(15) 0.0533(17) 0.0003(12) -0.0240(15) -0.0093(13)

loop_
_atom_type_symbol
_atom_type_description
_atom_type_scat_dispersion_real
_atom_type_scat_dispersion_imag
_atom_type_scat_source
C C 0.0033 0.0016 'International Tables Vol C Tables 4.2.6.8 and 6.1.1.4'
H H 0.0000 0.0000 'International Tables Vol C Tables 4.2.6.8 and 6.1.1.4'
N N 0.0061 0.0033 'International Tables Vol C Tables 4.2.6.8 and 6.1.1.4'

loop_
_geom_angle_atom_site_label_1
_geom_angle_atom_site_label_2
_geom_angle_atom_site_label_3
_geom_angle
_geom_angle_site_symmetry_1
_geom_angle_site_symmetry_3
_geom_angle_publ_flag
C6 N1 C7 115.8(2) . . ?
N3 N2 C7 113.44(19) . . ?
N3 N2 C14 125.0(2) . . ?
C14 N2 C7 121.5(2) . . ?
C22 N3 N2 103.02(19) . . ?
C2 C1 H1 119.9 . . ?
C2 C1 C12 120.1(3) . . ?
C12 C1 H1 119.9 . . ?
C1 C2 H7 120.0 . . ?
C1 C2 C3 120.1(3) . . ?
C3 C2 H7 120.0 . . ?
C2 C3 H6 119.7 . . ?
C2 C3 C4 120.7(3) . . ?
C4 C3 H6 119.7 . . ?
C3 C4 C5 119.9(3) . . ?
C3 C4 C13 118.8(3) . . ?
C13 C4 C5 121.2(2) . . ?
C6 C5 C4 118.8(2) . . ?
C14 C5 C4 123.3(2) . . ?
C14 C5 C6 117.9(2) . . ?
N1 C6 C5 125.8(2) . . ?
N1 C6 H5 117.1 . . ?
C5 C6 H5 117.1 . . ?
N1 C7 N2 122.3(2) . . ?
N1 C7 C8 132.1(2) . . ?
N2 C7 C8 105.6(2) . . ?
C7 C8 C9 134.1(2) . . ?
C7 C8 C22 104.5(2) . . ?
C9 C8 C22 121.3(2) . . ?
C8 C9 H4 121.0 . . ?
C10 C9 C8 117.9(2) . . ?
C10 C9 H4 121.0 . . ?
C9 C10 H2 119.7 . . ?
C9 C10 C11 120.7(3) . . ?
C11 C10 H2 119.7 . . ?
C10 C11 H3 118.5 . . ?
C23 C11 C10 122.9(3) . . ?
C23 C11 H3 118.5 . . ?
C1 C12 H9 120.0 . . ?
C1 C12 C13 120.1(3) . . ?
C13 C12 H9 120.0 . . ?
C4 C13 H8 119.9 . . ?
C12 C13 C4 120.2(3) . . ?
C12 C13 H8 119.9 . . ?
N2 C14 C5 116.8(2) . . ?
N2 C14 C15 119.0(2) . . ?
C5 C14 C15 124.2(2) . . ?
C16 C15 C14 121.3(2) . . ?
C20 C15 C14 119.3(2) . . ?
C20 C15 C16 119.4(2) . . ?
C15 C16 H16 119.4 . . ?
C17 C16 C15 121.2(2) . . ?
C17 C16 H16 119.4 . . ?
C16 C17 C21 121.0(3) . . ?
C18 C17 C16 118.2(3) . . ?
C18 C17 C21 120.8(2) . . ?
C17 C18 H12 119.5 . . ?
C19 C18 C17 121.0(2) . . ?
C19 C18 H12 119.5 . . ?
C18 C19 H10 119.8 . . ?
C18 C19 C20 120.4(3) . . ?
C20 C19 H10 119.8 . . ?
C15 C20 H11 120.2 . . ?
C19 C20 C15 119.7(3) . . ?
C19 C20 H11 120.2 . . ?
C17 C21 H15 109.5 . . ?
C17 C21 H13 109.5 . . ?
C17 C21 H14 109.5 . . ?
H15 C21 H13 109.5 . . ?
H15 C21 H14 109.5 . . ?
H13 C21 H14 109.5 . . ?
N3 C22 C8 113.4(2) . . ?
N3 C22 C23 126.7(2) . . ?
C8 C22 C23 119.8(2) . . ?
C11 C23 C22 117.3(3) . . ?
C11 C23 H17 121.4 . . ?
C22 C23 H17 121.4 . . ?

loop_
_geom_bond_atom_site_label_1
_geom_bond_atom_site_label_2
_geom_bond_distance
_geom_bond_site_symmetry_2
_geom_bond_publ_flag
N1 C6 1.306(3) . ?
N1 C7 1.336(3) . ?
N2 N3 1.354(3) . ?
N2 C7 1.391(3) . ?
N2 C14 1.367(3) . ?
N3 C22 1.354(3) . ?
C1 H1 0.9300 . ?
C1 C2 1.368(5) . ?
C1 C12 1.370(4) . ?
C2 H7 0.9300 . ?
C2 C3 1.370(4) . ?
C3 H6 0.9300 . ?
C3 C4 1.380(4) . ?
C4 C5 1.475(4) . ?
C4 C13 1.385(4) . ?
C5 C6 1.410(4) . ?
C5 C14 1.373(3) . ?
C6 H5 0.9300 . ?
C7 C8 1.394(4) . ?
C8 C9 1.400(4) . ?
C8 C22 1.405(3) . ?
C9 H4 0.9300 . ?
C9 C10 1.351(4) . ?
C10 H2 0.9300 . ?
C10 C11 1.409(4) . ?
C11 H3 0.9300 . ?
C11 C23 1.352(4) . ?
C12 H9 0.9300 . ?
C12 C13 1.376(4) . ?
C13 H8 0.9300 . ?
C14 C15 1.479(3) . ?
C15 C16 1.383(3) . ?
C15 C20 1.375(4) . ?
C16 H16 0.9300 . ?
C16 C17 1.378(4) . ?
C17 C18 1.378(4) . ?
C17 C21 1.491(4) . ?
C18 H12 0.9300 . ?
C18 C19 1.367(4) . ?
C19 H10 0.9300 . ?
C19 C20 1.373(4) . ?
C20 H11 0.9300 . ?
C21 H15 0.9600 . ?
C21 H13 0.9600 . ?
C21 H14 0.9600 . ?
C22 C23 1.409(4) . ?
C23 H17 0.9300 . ?

loop_
_geom_torsion_atom_site_label_1
_geom_torsion_atom_site_label_2
_geom_torsion_atom_site_label_3
_geom_torsion_atom_site_label_4
_geom_torsion
_geom_torsion_site_symmetry_1
_geom_torsion_site_symmetry_2
_geom_torsion_site_symmetry_3
_geom_torsion_site_symmetry_4
_geom_torsion_publ_flag
N1 C7 C8 C9 1.4(5) . . . . ?
N1 C7 C8 C22 -178.6(3) . . . . ?
N2 N3 C22 C8 -0.3(3) . . . . ?
N2 N3 C22 C23 179.3(2) . . . . ?
N2 C7 C8 C9 -180.0(3) . . . . ?
N2 C7 C8 C22 0.1(3) . . . . ?
N2 C14 C15 C16 59.7(3) . . . . ?
N2 C14 C15 C20 -122.8(3) . . . . ?
N3 N2 C7 N1 178.5(2) . . . . ?
N3 N2 C7 C8 -0.3(3) . . . . ?
N3 N2 C14 C5 -177.7(2) . . . . ?
N3 N2 C14 C15 0.3(4) . . . . ?
N3 C22 C23 C11 -179.3(3) . . . . ?
C1 C2 C3 C4 1.0(5) . . . . ?
C1 C12 C13 C4 0.4(4) . . . . ?
C2 C1 C12 C13 -0.5(5) . . . . ?
C2 C3 C4 C5 -178.6(3) . . . . ?
C2 C3 C4 C13 -1.1(4) . . . . ?
C3 C4 C5 C6 60.7(3) . . . . ?
C3 C4 C5 C14 -120.8(3) . . . . ?
C3 C4 C13 C12 0.4(4) . . . . ?
C4 C5 C6 N1 177.8(3) . . . . ?
C4 C5 C14 N2 -178.4(2) . . . . ?
C4 C5 C14 C15 3.8(4) . . . . ?
C5 C4 C13 C12 177.8(2) . . . . ?
C5 C14 C15 C16 -122.5(3) . . . . ?
C5 C14 C15 C20 55.1(4) . . . . ?
C6 N1 C7 N2 -1.2(4) . . . . ?
C6 N1 C7 C8 177.3(3) . . . . ?
C6 C5 C14 N2 0.1(4) . . . . ?
C6 C5 C14 C15 -177.7(2) . . . . ?
C7 N1 C6 C5 1.3(4) . . . . ?
C7 N2 N3 C22 0.4(3) . . . . ?
C7 N2 C14 C5 -0.1(4) . . . . ?
C7 N2 C14 C15 177.9(2) . . . . ?
C7 C8 C9 C10 179.2(3) . . . . ?
C7 C8 C22 N3 0.2(3) . . . . ?
C7 C8 C22 C23 -179.5(2) . . . . ?
C8 C9 C10 C11 0.3(4) . . . . ?
C8 C22 C23 C11 0.3(4) . . . . ?
C9 C8 C22 N3 -179.8(2) . . . . ?
C9 C8 C22 C23 0.5(4) . . . . ?
C9 C10 C11 C23 0.6(5) . . . . ?
C10 C11 C23 C22 -0.9(4) . . . . ?
C12 C1 C2 C3 -0.2(5) . . . . ?
C13 C4 C5 C6 -116.7(3) . . . . ?
C13 C4 C5 C14 61.8(4) . . . . ?
C14 N2 N3 C22 178.1(2) . . . . ?
C14 N2 C7 N1 0.7(4) . . . . ?
C14 N2 C7 C8 -178.1(2) . . . . ?
C14 C5 C6 N1 -0.8(4) . . . . ?
C14 C15 C16 C17 176.7(2) . . . . ?
C14 C15 C20 C19 -178.2(2) . . . . ?
C15 C16 C17 C18 1.4(4) . . . . ?
C15 C16 C17 C21 -178.3(3) . . . . ?
C16 C15 C20 C19 -0.6(4) . . . . ?
C16 C17 C18 C19 -0.5(4) . . . . ?
C17 C18 C19 C20 -0.9(4) . . . . ?
C18 C19 C20 C15 1.5(4) . . . . ?
C20 C15 C16 C17 -0.8(4) . . . . ?
C21 C17 C18 C19 179.2(3) . . . . ?
C22 C8 C9 C10 -0.8(4) . . . . ?
